data_2016453
loop_
_publ_author_name
'Figueira, Jo\~ao'
'Rodrigues, Jo\~ao'
'Russo, Luca'
'Rissanen, Kari'

_publ_section_title
;
 Three 2,5-dialkoxy-1,4-diethynylbenzene derivatives
;
_journal_coeditor_code SK3181
_journal_issue 2
_journal_name_full 'Acta Crystallographica Section C'
_journal_page_first o33
_journal_page_last o36
_journal_paper_doi 10.1107/S0108270107065523
_journal_volume 64
_journal_year 2008
_chemical_formula_iupac 'C24 H34 O2'
_chemical_formula_moiety 'C24 H34 O2'
_chemical_formula_sum 'C24 H34 O2'
_chemical_formula_weight 354.51
_chemical_name_systematic
;
1,4-Diethynyl-2,5-bis(heptyloxy)benzene
;
_space_group_IT_number 14
_symmetry_cell_setting monoclinic
_symmetry_space_group_name_Hall '-P 2yab'
_symmetry_space_group_name_H-M 'P 1 21/a 1'
_audit_creation_method 'WinGX routine CIF_UPDATE'
_cell_angle_alpha 90
_cell_angle_beta 97.320(2)
_cell_angle_gamma 90
_cell_formula_units_Z 2
_cell_length_a 6.7246(2)
_cell_length_b 16.7456(5)
_cell_length_c 9.8026(3)
_cell_measurement_reflns_used 8991
_cell_measurement_temperature 173(2)
_cell_measurement_theta_max 27.878
_cell_measurement_theta_min 2.91
_cell_volume 1094.85(6)
_computing_cell_refinement 'HKL Scalepack (Otwinowski & Minor, 1997)'
_computing_data_collection 'Collect (Hooft, 1998)'
_computing_data_reduction 'HKL Denzo and Scalepack (Otwinowski & Minor, 1997)'
_computing_molecular_graphics 'Ortep-3 for Windows (Farrugia, 1997)'
_computing_publication_material 'WinGX (Farrugia, 1999)'
_computing_structure_refinement 'SHELXL97  (Sheldrick, 1997)'
_computing_structure_solution 'SHELXS97  (Sheldrick, 1997)'
_diffrn_measured_fraction_theta_full 0.998
_diffrn_measured_fraction_theta_max 0.998
_diffrn_measurement_device '95mm CCD camera on \k-goniostat'
_diffrn_measurement_device_type 'Nonius KappaCCD'
_diffrn_measurement_method 'CCD rotation images, thick slices'
_diffrn_radiation_type MoK\a
_diffrn_radiation_wavelength 0.71073
_diffrn_reflns_av_R_equivalents 0.0257
_diffrn_reflns_limit_h_max 7
_diffrn_reflns_limit_h_min -7
_diffrn_reflns_limit_k_max 19
_diffrn_reflns_limit_k_min -19
_diffrn_reflns_limit_l_max 11
_diffrn_reflns_limit_l_min -11
_diffrn_reflns_number 3729
_diffrn_reflns_theta_full 25.02
_diffrn_reflns_theta_max 25.02
_diffrn_reflns_theta_min 3.21
_exptl_absorpt_coefficient_mu 0.066
_exptl_absorpt_correction_type none
_exptl_crystal_colour colourless
_exptl_crystal_density_diffrn 1.075
_exptl_crystal_density_method 'not measured'
_exptl_crystal_description prism
_exptl_crystal_F_000 388
_exptl_crystal_size_max 0.6
_exptl_crystal_size_mid 0.5
_exptl_crystal_size_min 0.4
_refine_diff_density_max 0.097
_refine_diff_density_min -0.178
_refine_ls_extinction_method none
_refine_ls_goodness_of_fit_ref 0.987
_refine_ls_hydrogen_treatment constr
_refine_ls_matrix_type full
_refine_ls_number_parameters 119
_refine_ls_number_reflns 1920
_refine_ls_number_restraints 0
_refine_ls_restrained_S_all 0.987
_refine_ls_R_factor_gt 0.044
_refine_ls_shift/su_max 0
_refine_ls_structure_factor_coef Fsqd
_refine_ls_weighting_details 'calc w=1/[\s^2^(Fo^2^)+(0.0396P)^2^+0.3550P] where P=(Fo^2^+2Fc^2^)/3'
_refine_ls_weighting_scheme calc
_refine_ls_wR_factor_ref 0.1066
_reflns_number_gt 1458
_reflns_number_total 1920
_reflns_threshold_expression >2sigma(I)
_cod_data_source_file sk3181.cif
_cod_data_source_block III
_cod_original_sg_symbol_H-M 'P 21/a'
_cod_database_code 2016453
_cod_database_fobs_code 2016453

loop_
_symmetry_equiv_pos_as_xyz
'x, y, z'
'-x+1/2, y+1/2, -z'
'-x, -y, -z'
'x-1/2, -y-1/2, z'

loop_
_atom_site_type_symbol
_atom_site_label
_atom_site_fract_x
_atom_site_fract_y
_atom_site_fract_z
_atom_site_U_iso_or_equiv
_atom_site_adp_type
_atom_site_calc_flag
_atom_site_refinement_flags
_atom_site_occupancy
O O1 0.22444(16) 0.59123(6) 0.19897(12) 0.0447(3) Uani d . 1
C C1 -0.2060(3) 0.71184(10) 0.11340(19) 0.0489(4) Uani d . 1
H H1 -0.258 0.762 0.137 0.059 Uiso calc R 1
C C2 -0.1414(2) 0.64950(9) 0.08414(17) 0.0400(4) Uani d . 1
C C3 -0.0684(2) 0.57332(9) 0.04310(16) 0.0378(4) Uani d . 1
C C4 -0.1849(2) 0.52880(9) -0.05744(16) 0.0396(4) Uani d . 1
H H4 -0.3116 0.5488 -0.0966 0.047 Uiso calc R 1
C C5 0.1185(2) 0.54417(9) 0.10110(16) 0.0378(4) Uani d . 1
C C6 0.4182(2) 0.56259(10) 0.25708(17) 0.0440(4) Uani d . 1
H H6A 0.5073 0.5584 0.1844 0.053 Uiso calc R 1
H H6B 0.4053 0.5089 0.2972 0.053 Uiso calc R 1
C C7 0.5066(2) 0.61981(10) 0.36713(18) 0.0450(4) Uani d . 1
H H7A 0.4149 0.6249 0.438 0.054 Uiso calc R 1
H H7B 0.5213 0.6732 0.3261 0.054 Uiso calc R 1
C C8 0.7103(2) 0.59062(10) 0.43384(17) 0.0451(4) Uani d . 1
H H8A 0.695 0.5363 0.471 0.054 Uiso calc R 1
H H8B 0.8017 0.5868 0.3625 0.054 Uiso calc R 1
C C9 0.8053(3) 0.64423(10) 0.54912(18) 0.0462(4) Uani d . 1
H H9A 0.8224 0.6983 0.5116 0.055 Uiso calc R 1
H H9B 0.7129 0.6487 0.6197 0.055 Uiso calc R 1
C C10 1.0073(2) 0.61477(10) 0.61750(17) 0.0449(4) Uani d . 1
H H10A 0.9906 0.5603 0.6535 0.054 Uiso calc R 1
H H10B 1.1003 0.6112 0.5471 0.054 Uiso calc R 1
C C11 1.1015(3) 0.66726(10) 0.73425(18) 0.0474(4) Uani d . 1
H H11A 1.0086 0.6712 0.8046 0.057 Uiso calc R 1
H H11B 1.1201 0.7217 0.6984 0.057 Uiso calc R 1
C C12 1.3033(3) 0.63598(12) 0.80199(19) 0.0564(5) Uani d . 1
H H12A 1.2857 0.5825 0.8394 0.085 Uiso calc R 1
H H12B 1.3565 0.672 0.8766 0.085 Uiso calc R 1
H H12C 1.3973 0.6333 0.7335 0.085 Uiso calc R 1

loop_
_atom_site_aniso_label
_atom_site_aniso_U_11
_atom_site_aniso_U_22
_atom_site_aniso_U_33
_atom_site_aniso_U_12
_atom_site_aniso_U_13
_atom_site_aniso_U_23
O1 0.0424(7) 0.0353(6) 0.0564(7) 0.0031(5) 0.0065(5) -0.0027(5)
C1 0.0466(10) 0.0371(9) 0.0642(12) 0.0030(8) 0.0123(8) -0.0027(8)
C2 0.0370(9) 0.0364(9) 0.0488(10) -0.0005(7) 0.0134(7) 0.0042(7)
C3 0.0413(9) 0.0290(8) 0.0459(9) 0.0007(7) 0.0161(7) 0.0058(7)
C4 0.0395(9) 0.0324(8) 0.0487(10) 0.0027(7) 0.0129(7) 0.0074(7)
C5 0.0386(9) 0.0312(8) 0.0457(9) -0.0015(7) 0.0140(7) 0.0048(7)
C6 0.0412(9) 0.0399(9) 0.0526(10) 0.0045(7) 0.0120(8) 0.0033(8)
C7 0.0449(10) 0.0401(9) 0.0520(10) 0.0023(8) 0.0135(8) 0.0002(8)
C8 0.0480(10) 0.0417(9) 0.0471(10) 0.0045(8) 0.0123(8) 0.0015(8)
C9 0.0492(10) 0.0390(9) 0.0525(11) 0.0023(8) 0.0150(8) -0.0001(8)
C10 0.0463(10) 0.0431(9) 0.0473(10) 0.0028(8) 0.0136(8) 0.0022(8)
C11 0.0564(11) 0.0378(9) 0.0498(10) -0.0031(8) 0.0133(8) 0.0052(8)
C12 0.0564(12) 0.0599(12) 0.0531(11) -0.0043(9) 0.0079(9) 0.0040(9)

loop_
_atom_type_symbol
_atom_type_description
_atom_type_scat_dispersion_real
_atom_type_scat_dispersion_imag
_atom_type_scat_source
C C 0.0033 0.0016 'International Tables Vol C Tables 4.2.6.8 and 6.1.1.4'
H H 0 0 'International Tables Vol C Tables 4.2.6.8 and 6.1.1.4'
O O 0.0106 0.006 'International Tables Vol C Tables 4.2.6.8 and 6.1.1.4'

loop_
_geom_angle_atom_site_label_1
_geom_angle_atom_site_label_2
_geom_angle_atom_site_label_3
_geom_angle_site_symmetry_1
_geom_angle_site_symmetry_3
_geom_angle
C5 O1 C6 . . 116.78(12)
C2 C1 H1 . . 180
C1 C2 C3 . . 177.56(19)
C4 C3 C5 . . 119.69(14)
C4 C3 C2 . . 119.30(14)
C5 C3 C2 . . 121.00(15)
C5 C4 C3 3_565 . 121.01(15)
C5 C4 H4 3_565 . 119.5
C3 C4 H4 . . 119.5
O1 C5 C4 . 3_565 124.33(15)
O1 C5 C3 . . 116.36(13)
C4 C5 C3 3_565 . 119.31(15)
O1 C6 C7 . . 109.07(13)
O1 C6 H6A . . 109.9
C7 C6 H6A . . 109.9
O1 C6 H6B . . 109.9
C7 C6 H6B . . 109.9
H6A C6 H6B . . 108.3
C6 C7 C8 . . 110.78(13)
C6 C7 H7A . . 109.5
C8 C7 H7A . . 109.5
C6 C7 H7B . . 109.5
C8 C7 H7B . . 109.5
H7A C7 H7B . . 108.1
C9 C8 C7 . . 113.59(14)
C9 C8 H8A . . 108.8
C7 C8 H8A . . 108.8
C9 C8 H8B . . 108.8
C7 C8 H8B . . 108.8
H8A C8 H8B . . 107.7
C10 C9 C8 . . 113.85(14)
C10 C9 H9A . . 108.8
C8 C9 H9A . . 108.8
C10 C9 H9B . . 108.8
C8 C9 H9B . . 108.8
H9A C9 H9B . . 107.7
C11 C10 C9 . . 114.15(14)
C11 C10 H10A . . 108.7
C9 C10 H10A . . 108.7
C11 C10 H10B . . 108.7
C9 C10 H10B . . 108.7
H10A C10 H10B . . 107.6
C10 C11 C12 . . 113.10(15)
C10 C11 H11A . . 109
C12 C11 H11A . . 109
C10 C11 H11B . . 109
C12 C11 H11B . . 109
H11A C11 H11B . . 107.8
C11 C12 H12A . . 109.5
C11 C12 H12B . . 109.5
H12A C12 H12B . . 109.5
C11 C12 H12C . . 109.5
H12A C12 H12C . . 109.5
H12B C12 H12C . . 109.5

loop_
_geom_bond_atom_site_label_1
_geom_bond_atom_site_label_2
_geom_bond_site_symmetry_2
_geom_bond_distance
O1 C5 . 1.369(2)
O1 C6 . 1.436(2)
C1 C2 . 1.180(2)
C1 H1 . 0.95
C2 C3 . 1.442(2)
C3 C4 . 1.394(2)
C3 C5 . 1.399(2)
C4 C5 3_565 1.387(2)
C4 H4 . 0.95
C5 C4 3_565 1.387(2)
C6 C7 . 1.507(2)
C6 H6A . 0.99
C6 H6B . 0.99
C7 C8 . 1.522(2)
C7 H7A . 0.99
C7 H7B . 0.99
C8 C9 . 1.519(2)
C8 H8A . 0.99
C8 H8B . 0.99
C9 C10 . 1.519(2)
C9 H9A . 0.99
C9 H9B . 0.99
C10 C11 . 1.516(2)
C10 H10A . 0.99
C10 H10B . 0.99
C11 C12 . 1.525(2)
C11 H11A . 0.99
C11 H11B . 0.99
C12 H12A . 0.98
C12 H12B . 0.98
C12 H12C . 0.98

loop_
_geom_torsion_atom_site_label_1
_geom_torsion_atom_site_label_2
_geom_torsion_atom_site_label_3
_geom_torsion_atom_site_label_4
_geom_torsion_site_symmetry_4
_geom_torsion
C5 C3 C4 C5 3_565 0.0(2)
C2 C3 C4 C5 3_565 179.04(14)
C6 O1 C5 C4 3_565 1.1(2)
C6 O1 C5 C3 . -178.76(13)
C4 C3 C5 O1 . 179.89(13)
C2 C3 C5 O1 . 0.9(2)
C4 C3 C5 C4 3_565 0.0(2)
C2 C3 C5 C4 3_565 -179.02(14)
C5 O1 C6 C7 . -177.11(13)
O1 C6 C7 C8 . 178.67(13)
C6 C7 C8 C9 . -178.17(14)
C7 C8 C9 C10 . 179.16(14)
C8 C9 C10 C11 . -179.03(14)
C9 C10 C11 C12 . 179.48(14)
